data_2205403
loop_
_publ_author_name
'Lin, Zhi-Dong'
'Lu, Jin-Yu'

_publ_section_title
;
 <i>cis</i>-Diaquabis(4-formyl-2-methoxyphenolato)zinc(II)
;
_journal_issue 4
_journal_name_full 'Acta Crystallographica Section E'
_journal_page_first m743
_journal_page_last m745
_journal_paper_doi 10.1107/S1600536805008561
_journal_volume 61
_journal_year 2005
_chemical_formula_iupac '[Zn (C8 H7 O3)2 (H2 O)2]'
_chemical_formula_moiety 'C16 H18 O8 Zn'
_chemical_formula_sum 'C16 H18 O8 Zn'
_chemical_formula_weight 403.67
_chemical_name_systematic
;
cis-Diaquabis(4-formyl-2-methoxyphenolato)zinc(II)
;
_space_group_IT_number 15
_symmetry_cell_setting monoclinic
_symmetry_space_group_name_Hall '-C 2yc'
_symmetry_space_group_name_H-M 'C 1 2/c 1'
_atom_sites_solution_hydrogens geom
_atom_sites_solution_primary direct
_atom_sites_solution_secondary difmap
_audit_creation_method SHELXL-97
_cell_angle_alpha 90.00
_cell_angle_beta 106.909(5)
_cell_angle_gamma 90.00
_cell_formula_units_Z 4
_cell_length_a 22.172(4)
_cell_length_b 10.5547(16)
_cell_length_c 7.7884(12)
_cell_measurement_reflns_used 1601
_cell_measurement_temperature 295(2)
_cell_measurement_theta_max 26.86
_cell_measurement_theta_min 2.52
_cell_volume 1743.8(5)
_computing_cell_refinement 'SAINT (Siemens, 1996)'
_computing_data_collection 'SMART (Siemens, 1996)'
_computing_data_reduction SAINT
_computing_molecular_graphics 'SHELXTL (Sheldrick, 1997b)'
_computing_publication_material SHELXTL
_computing_structure_refinement 'SHELXL97 (Sheldrick, 1997a)'
_computing_structure_solution 'SHELXS97 (Sheldrick, 1997a)'
_diffrn_ambient_temperature 295(2)
_diffrn_measured_fraction_theta_full 0.997
_diffrn_measured_fraction_theta_max 0.997
_diffrn_measurement_device_type 'Siemens SMART CCD area-detector'
_diffrn_measurement_method '\f and \w'
_diffrn_radiation_monochromator graphite
_diffrn_radiation_source 'fine-focus sealed tube'
_diffrn_radiation_type MoK\a
_diffrn_radiation_wavelength 0.71073
_diffrn_reflns_av_R_equivalents 0.0324
_diffrn_reflns_av_sigmaI/netI 0.0339
_diffrn_reflns_limit_h_max 24
_diffrn_reflns_limit_h_min -26
_diffrn_reflns_limit_k_max 8
_diffrn_reflns_limit_k_min -12
_diffrn_reflns_limit_l_max 9
_diffrn_reflns_limit_l_min -9
_diffrn_reflns_number 4251
_diffrn_reflns_theta_full 25.00
_diffrn_reflns_theta_max 25.00
_diffrn_reflns_theta_min 1.92
_diffrn_standards_decay_% 0
_diffrn_standards_number 0
_exptl_absorpt_coefficient_mu 1.449
_exptl_absorpt_correction_T_max 0.7100
_exptl_absorpt_correction_T_min 0.6210
_exptl_absorpt_correction_type multi-scan
_exptl_absorpt_process_details '(SADABS; Sheldrick, 1996)'
_exptl_crystal_colour yellow
_exptl_crystal_density_diffrn 1.538
_exptl_crystal_density_method 'not measured'
_exptl_crystal_description Block
_exptl_crystal_F_000 832
_exptl_crystal_size_max 0.344
_exptl_crystal_size_mid 0.310
_exptl_crystal_size_min 0.246
_refine_diff_density_max 0.905
_refine_diff_density_min -0.343
_refine_ls_extinction_method none
_refine_ls_goodness_of_fit_ref 1.077
_refine_ls_hydrogen_treatment mixed
_refine_ls_matrix_type full
_refine_ls_number_parameters 120
_refine_ls_number_reflns 1538
_refine_ls_number_restraints 2
_refine_ls_restrained_S_all 1.077
_refine_ls_R_factor_all 0.0480
_refine_ls_R_factor_gt 0.0434
_refine_ls_shift/su_max 0.000
_refine_ls_shift/su_mean 0.000
_refine_ls_structure_factor_coef Fsqd
_refine_ls_weighting_details 'calc w = 1/[\s^2^(Fo^2^)+(0.0765P)^2^+2.1873P] where P = (Fo^2^+2Fc^2^)/3'
_refine_ls_weighting_scheme calc
_refine_ls_wR_factor_gt 0.1226
_refine_ls_wR_factor_ref 0.1257
_reflns_number_gt 1378
_reflns_number_total 1538
_reflns_threshold_expression I>2\s(I)
_cod_data_source_file br6187.cif
_cod_data_source_block I
_cod_depositor_comments
;
The following automatic conversions were performed:
'_symmetry_cell_setting' value 'Monoclinic' changed to 'monoclinic'
according to '/home/saulius/struct/CIF-dictionaries/cif_core.dic'
dictionary named 'cif_core.dic' version 2.4.1 from 2010-06-29.

Automatic conversion script
Id: cif_fix_enum 1527 2010-12-29 10:47:43Z saulius 

The following automatic conversions were performed:

'_symmetry_cell_setting' value 'Monoclinic' changed to 'monoclinic'
according to /home/saulius/struct/CIF-dictionaries/cif_core.dic
dictionary named 'cif_core.dic' version 2.4.1 from 2010-06-29.

Automatic conversion script
Id: cif_fix_values 1715 2011-07-08 13:25:40Z adriana 
;
_cod_original_sg_symbol_H-M 'C 2/c'
_cod_database_code 2205403
_cod_database_fobs_code 2205403

loop_
_symmetry_equiv_pos_as_xyz
'x, y, z'
'-x, y, -z+1/2'
'x+1/2, y+1/2, z'
'-x+1/2, y+1/2, -z+1/2'
'-x, -y, -z'
'x, -y, z-1/2'
'-x+1/2, -y+1/2, -z'
'x+1/2, -y+1/2, z-1/2'

loop_
_atom_site_label
_atom_site_fract_x
_atom_site_fract_y
_atom_site_fract_z
_atom_site_U_iso_or_equiv
_atom_site_adp_type
_atom_site_calc_flag
_atom_site_refinement_flags
_atom_site_occupancy
_atom_site_type_symbol
Zn1 0.5000 0.34663(5) 0.2500 0.0350(2) Uani d S 1 Zn
O1 0.57310(13) 0.1896(3) 0.2425(3) 0.0462(7) Uani d . 1 O
O2 0.45512(11) 0.3089(2) -0.0042(3) 0.0379(6) Uani d . 1 O
O1W 0.55998(12) 0.4779(3) 0.2027(4) 0.0511(7) Uani d D 1 O
H1WA 0.5942(13) 0.451(4) 0.195(6) 0.061 Uiso d D 1 H
H1WB 0.553(2) 0.543(3) 0.140(5) 0.061 Uiso d D 1 H
O4 0.82046(13) 0.0819(3) 0.7972(4) 0.0641(9) Uani d . 1 O
C1 0.61802(17) 0.1841(3) 0.4080(5) 0.0350(8) Uani d . 1 C
C2 0.67544(18) 0.1264(3) 0.4442(5) 0.0402(8) Uani d . 1 C
H2A 0.6867 0.0843 0.3533 0.048 Uiso calc R 1 H
C3 0.71740(17) 0.1303(3) 0.6170(5) 0.0402(9) Uani d . 1 C
C4 0.30062(18) 0.1926(4) -0.2519(5) 0.0441(9) Uani d . 1 C
H4A 0.2733 0.1946 -0.3678 0.053 Uiso calc R 1 H
C5 0.35822(18) 0.2510(4) -0.2155(5) 0.0435(9) Uani d . 1 C
H5A 0.3693 0.2920 -0.3077 0.052 Uiso calc R 1 H
C6 0.40061(16) 0.2503(3) -0.0434(5) 0.0344(8) Uani d . 1 C
C7 0.5855(3) 0.1260(6) 0.0963(6) 0.0800(17) Uani d . 1 C
H7A 0.6189 0.0660 0.1407 0.120 Uiso calc R 1 H
H7B 0.5977 0.1865 0.0206 0.120 Uiso calc R 1 H
H7C 0.5482 0.0823 0.0285 0.120 Uiso calc R 1 H
C8 0.78012(18) 0.0787(4) 0.6521(6) 0.0507(10) Uani d . 1 C
H8A 0.7906 0.0402 0.5572 0.061 Uiso calc R 1 H

loop_
_atom_site_aniso_label
_atom_site_aniso_U_11
_atom_site_aniso_U_22
_atom_site_aniso_U_33
_atom_site_aniso_U_12
_atom_site_aniso_U_13
_atom_site_aniso_U_23
Zn1 0.0289(4) 0.0340(4) 0.0389(4) 0.000 0.0049(2) 0.000
O1 0.0464(16) 0.0500(15) 0.0365(14) 0.0152(12) 0.0032(11) -0.0067(12)
O2 0.0318(13) 0.0412(13) 0.0391(13) -0.0076(10) 0.0079(10) 0.0022(11)
O1W 0.0292(14) 0.0433(16) 0.078(2) -0.0013(11) 0.0111(13) 0.0201(14)
O4 0.0362(16) 0.077(2) 0.074(2) 0.0103(15) 0.0075(15) 0.0193(17)
C1 0.037(2) 0.0292(17) 0.0362(18) 0.0024(14) 0.0069(15) 0.0030(14)
C2 0.044(2) 0.0351(18) 0.045(2) 0.0066(16) 0.0178(17) 0.0026(16)
C3 0.0341(19) 0.0369(19) 0.049(2) 0.0039(15) 0.0114(17) 0.0082(16)
C4 0.038(2) 0.046(2) 0.041(2) -0.0046(17) 0.0015(16) -0.0052(17)
C5 0.045(2) 0.045(2) 0.040(2) -0.0079(17) 0.0115(17) 0.0035(16)
C6 0.0343(19) 0.0281(16) 0.0401(18) -0.0010(14) 0.0095(15) -0.0025(14)
C7 0.084(4) 0.104(4) 0.043(3) 0.033(3) 0.005(2) -0.020(3)
C8 0.040(2) 0.052(2) 0.061(3) 0.0093(18) 0.016(2) 0.014(2)

loop_
_atom_type_symbol
_atom_type_description
_atom_type_scat_dispersion_real
_atom_type_scat_dispersion_imag
_atom_type_scat_source
C C 0.0033 0.0016 'International Tables Vol C Tables 4.2.6.8 and 6.1.1.4'
H H 0.0000 0.0000 'International Tables Vol C Tables 4.2.6.8 and 6.1.1.4'
O O 0.0106 0.0060 'International Tables Vol C Tables 4.2.6.8 and 6.1.1.4'
Zn Zn 0.2839 1.4301 'International Tables Vol C Tables 4.2.6.8 and 6.1.1.4'

loop_
_geom_angle_atom_site_label_1
_geom_angle_atom_site_label_2
_geom_angle_atom_site_label_3
_geom_angle_site_symmetry_1
_geom_angle_site_symmetry_3
_geom_angle
_geom_angle_publ_flag
O2 Zn1 O2 . 2_655 156.77(15) y
O2 Zn1 O1W . 2_655 98.85(11) y
O2 Zn1 O1W 2_655 2_655 96.97(11) y
O2 Zn1 O1W . . 96.97(11) y
O2 Zn1 O1W 2_655 . 98.85(11) y
O1W Zn1 O1W 2_655 . 93.76(17) y
O2 Zn1 O1 . 2_655 74.40(9) y
O2 Zn1 O1 2_655 2_655 89.00(10) y
O1W Zn1 O1 2_655 2_655 89.07(12) y
O1W Zn1 O1 . 2_655 171.25(11) y
O2 Zn1 O1 . . 89.00(9) y
O2 Zn1 O1 2_655 . 74.40(9) y
O1W Zn1 O1 2_655 . 171.25(11) y
O1W Zn1 O1 . . 89.07(12) y
O1 Zn1 O1 2_655 . 89.35(15) y
C1 O1 C7 . . 118.3(3) ?
C1 O1 Zn1 . . 108.9(2) ?
C7 O1 Zn1 . . 131.0(3) ?
C6 O2 Zn1 . . 119.2(2) ?
Zn1 O1W H1WA . . 117(3) ?
Zn1 O1W H1WB . . 131(3) ?
H1WA O1W H1WB . . 105(4) ?
C2 C1 O1 . . 126.0(3) ?
C2 C1 C6 . 2_655 121.3(3) ?
O1 C1 C6 . 2_655 112.6(3) ?
C1 C2 C3 . . 120.4(3) ?
C1 C2 H2A . . 119.8 ?
C3 C2 H2A . . 119.8 ?
C2 C3 C4 . 2_655 118.9(3) ?
C2 C3 C8 . . 120.4(4) ?
C4 C3 C8 2_655 . 120.5(4) ?
C5 C4 C3 . 2_655 120.7(4) ?
C5 C4 H4A . . 119.6 ?
C3 C4 H4A 2_655 . 119.6 ?
C4 C5 C6 . . 121.5(3) ?
C4 C5 H5A . . 119.3 ?
C6 C5 H5A . . 119.3 ?
O2 C6 C5 . . 122.6(3) ?
O2 C6 C1 . 2_655 120.3(3) ?
C5 C6 C1 . 2_655 117.1(3) ?
O1 C7 H7A . . 109.5 ?
O1 C7 H7B . . 109.5 ?
H7A C7 H7B . . 109.5 ?
O1 C7 H7C . . 109.5 ?
H7A C7 H7C . . 109.5 ?
H7B C7 H7C . . 109.5 ?
O4 C8 C3 . . 124.8(4) ?
O4 C8 H8A . . 117.6 ?
C3 C8 H8A . . 117.6 ?

loop_
_geom_bond_atom_site_label_1
_geom_bond_atom_site_label_2
_geom_bond_site_symmetry_2
_geom_bond_distance
_geom_bond_publ_flag
Zn1 O2 . 1.981(2) y
Zn1 O2 2_655 1.981(2) ?
Zn1 O1W 2_655 2.027(3) ?
Zn1 O1W . 2.027(3) y
Zn1 O1 2_655 2.331(3) ?
Zn1 O1 . 2.331(3) y
O1 C1 . 1.382(4) ?
O1 C7 . 1.415(5) ?
O2 C6 . 1.312(4) ?
O1W H1WA . 0.826(19) ?
O1W H1WB . 0.830(19) ?
O4 C8 . 1.221(5) ?
C1 C2 . 1.364(5) ?
C1 C6 2_655 1.423(5) ?
C2 C3 . 1.397(5) ?
C2 H2A . 0.9300 ?
C3 C4 2_655 1.392(6) ?
C3 C8 . 1.443(5) ?
C4 C5 . 1.372(5) ?
C4 C3 2_655 1.392(6) ?
C4 H4A . 0.9300 ?
C5 C6 . 1.395(5) ?
C5 H5A . 0.9300 ?
C6 C1 2_655 1.423(5) ?
C7 H7A . 0.9600 ?
C7 H7B . 0.9600 ?
C7 H7C . 0.9600 ?
C8 H8A . 0.9300 ?

loop_
_geom_hbond_atom_site_label_D
_geom_hbond_atom_site_label_H
_geom_hbond_atom_site_label_A
_geom_hbond_site_symmetry_A
_geom_hbond_distance_DH
_geom_hbond_distance_HA
_geom_hbond_distance_DA
_geom_hbond_angle_DHA
O1W H1WB O2 5_665 0.830(19) 1.87(2) 2.695(4) 175(4)
O1W H1WA O4 7_656 0.826(19) 1.91(2) 2.725(4) 169(5)

loop_
_geom_torsion_atom_site_label_1
_geom_torsion_atom_site_label_2
_geom_torsion_atom_site_label_3
_geom_torsion_atom_site_label_4
_geom_torsion_site_symmetry_1
_geom_torsion_site_symmetry_4
_geom_torsion
O2 Zn1 O1 C1 . . 179.1(2)
O2 Zn1 O1 C1 2_655 . -17.3(2)
O1W Zn1 O1 C1 . . 82.1(2)
O1 Zn1 O1 C1 2_655 . -106.5(2)
O2 Zn1 O1 C7 . . 14.8(4)
O2 Zn1 O1 C7 2_655 . 178.3(4)
O1W Zn1 O1 C7 . . -82.2(4)
O1 Zn1 O1 C7 2_655 . 89.2(4)
O2 Zn1 O2 C6 2_655 . 64.2(2)
O1W Zn1 O2 C6 2_655 . -68.2(3)
O1W Zn1 O2 C6 . . -163.2(2)
O1 Zn1 O2 C6 2_655 . 18.3(2)
O1 Zn1 O2 C6 . . 107.9(2)
C7 O1 C1 C2 . . 2.7(6)
Zn1 O1 C1 C2 . . -163.9(3)
C7 O1 C1 C6 . 2_655 -179.2(4)
Zn1 O1 C1 C6 . 2_655 14.2(3)
O1 C1 C2 C3 . . 178.4(3)
C6 C1 C2 C3 2_655 . 0.5(5)
C1 C2 C3 C4 . 2_655 0.7(5)
C1 C2 C3 C8 . . -174.7(3)
C3 C4 C5 C6 2_655 . 0.0(6)
Zn1 O2 C6 C5 . . 161.8(3)
Zn1 O2 C6 C1 . 2_655 -17.3(4)
C4 C5 C6 O2 . . -177.8(3)
C4 C5 C6 C1 . 2_655 1.2(5)
C2 C3 C8 O4 . . 177.4(4)
C4 C3 C8 O4 2_655 . 2.0(6)
